data_4335693
loop_
_publ_author_name
'Limin Wang'
'Bingfei Cao'
'Wei Kang'
'Mark Hybertsen'
'Kazuhiko Maeda'
'Kazunari Domen'
'Peter G. Khalifah'

_publ_section_title
;
 Design of Medium Band Gap Ag-Bi-Nb-O and Ag-Bi-Ta-O Semiconductors for
 Driving Direct Water Splitting with Visible Light
;
_journal_name_full 'Inorganic Chemistry'
_journal_page_first 9192
_journal_page_last 9205
_journal_paper_doi 10.1021/ic400089s
_journal_volume 52
_journal_year 2013
_chemical_formula_sum 'Ag0.8 Bi0.8333 O6.65 Ta2'
_space_group_IT_number 227
_symmetry_space_group_name_Hall '-F 4vw 2vw 3'
_symmetry_space_group_name_H-M 'F d -3 m :2'
_cell_angle_alpha 90
_cell_angle_beta 90
_cell_angle_gamma 90
_cell_formula_units_Z 16
_cell_length_a 10.522679(22)
_cell_length_b 10.522679(22)
_cell_length_c 10.522679(22)
_cell_volume 1165.142(4)
_cod_data_source_file ic400089s_si_001.cif
_cod_data_source_block cell
_cod_original_cell_volume 1165.1424(73)
_cod_original_sg_symbol_H-M 'F d -3 m'
_cod_original_formula_sum 'Ag0.8 Bi0.8333 Ta2 O6.65'
_cod_database_code 4335693

loop_
_symmetry_equiv_pos_as_xyz
'-x, -y, -z'
'-x, -y+1/2, -z+1/2'
'-x, -z, -y'
'-x, -z+1/2, -y+1/2'
'-x, z+1/4, y+1/4'
'-x, z-1/4, y-1/4'
'-x, y+1/4, z+1/4'
'-x, y-1/4, z-1/4'
'-x+1/4, -y+1/4, z'
'-x+1/4, -y-1/4, z+1/2'
'-x+1/4, -z+1/4, y'
'-x+1/4, -z-1/4, y+1/2'
'-x+1/4, z, -y+1/4'
'-x+1/4, z+1/2, -y-1/4'
'-x+1/4, y, -z+1/4'
'-x+1/4, y+1/2, -z-1/4'
'-x+1/2, -y, -z+1/2'
'-x+1/2, -y+1/2, -z'
'-x+1/2, -z, -y+1/2'
'-x+1/2, -z+1/2, -y'
'-x+1/2, z+1/4, y-1/4'
'-x+1/2, z-1/4, y+1/4'
'-x+1/2, y+1/4, z-1/4'
'-x+1/2, y-1/4, z+1/4'
'-x-1/4, -y+1/4, z+1/2'
'-x-1/4, -y-1/4, z'
'-x-1/4, -z+1/4, y+1/2'
'-x-1/4, -z-1/4, y'
'-x-1/4, z, -y-1/4'
'-x-1/4, z+1/2, -y+1/4'
'-x-1/4, y, -z-1/4'
'-x-1/4, y+1/2, -z+1/4'
'-y, -x, -z'
'-y, -x+1/2, -z+1/2'
'-y, -z, -x'
'-y, -z+1/2, -x+1/2'
'-y, z+1/4, x+1/4'
'-y, z-1/4, x-1/4'
'-y, x+1/4, z+1/4'
'-y, x-1/4, z-1/4'
'-y+1/4, -x+1/4, z'
'-y+1/4, -x-1/4, z+1/2'
'-y+1/4, -z+1/4, x'
'-y+1/4, -z-1/4, x+1/2'
'-y+1/4, z, -x+1/4'
'-y+1/4, z+1/2, -x-1/4'
'-y+1/4, x, -z+1/4'
'-y+1/4, x+1/2, -z-1/4'
'-y+1/2, -x, -z+1/2'
'-y+1/2, -x+1/2, -z'
'-y+1/2, -z, -x+1/2'
'-y+1/2, -z+1/2, -x'
'-y+1/2, z+1/4, x-1/4'
'-y+1/2, z-1/4, x+1/4'
'-y+1/2, x+1/4, z-1/4'
'-y+1/2, x-1/4, z+1/4'
'-y-1/4, -x+1/4, z+1/2'
'-y-1/4, -x-1/4, z'
'-y-1/4, -z+1/4, x+1/2'
'-y-1/4, -z-1/4, x'
'-y-1/4, z, -x-1/4'
'-y-1/4, z+1/2, -x+1/4'
'-y-1/4, x, -z-1/4'
'-y-1/4, x+1/2, -z+1/4'
'-z, -x, -y'
'-z, -x+1/2, -y+1/2'
'-z, -y, -x'
'-z, -y+1/2, -x+1/2'
'-z, y+1/4, x+1/4'
'-z, y-1/4, x-1/4'
'-z, x+1/4, y+1/4'
'-z, x-1/4, y-1/4'
'-z+1/4, -x+1/4, y'
'-z+1/4, -x-1/4, y+1/2'
'-z+1/4, -y+1/4, x'
'-z+1/4, -y-1/4, x+1/2'
'-z+1/4, y, -x+1/4'
'-z+1/4, y+1/2, -x-1/4'
'-z+1/4, x, -y+1/4'
'-z+1/4, x+1/2, -y-1/4'
'-z+1/2, -x, -y+1/2'
'-z+1/2, -x+1/2, -y'
'-z+1/2, -y, -x+1/2'
'-z+1/2, -y+1/2, -x'
'-z+1/2, y+1/4, x-1/4'
'-z+1/2, y-1/4, x+1/4'
'-z+1/2, x+1/4, y-1/4'
'-z+1/2, x-1/4, y+1/4'
'-z-1/4, -x+1/4, y+1/2'
'-z-1/4, -x-1/4, y'
'-z-1/4, -y+1/4, x+1/2'
'-z-1/4, -y-1/4, x'
'-z-1/4, y, -x-1/4'
'-z-1/4, y+1/2, -x+1/4'
'-z-1/4, x, -y-1/4'
'-z-1/4, x+1/2, -y+1/4'
'z, -x+1/4, -y+1/4'
'z, -x-1/4, -y-1/4'
'z, -y+1/4, -x+1/4'
'z, -y-1/4, -x-1/4'
'z, y, x'
'z, y+1/2, x+1/2'
'z, x, y'
'z, x+1/2, y+1/2'
'z+1/4, -x, y+1/4'
'z+1/4, -x+1/2, y-1/4'
'z+1/4, -y, x+1/4'
'z+1/4, -y+1/2, x-1/4'
'z+1/4, y+1/4, -x'
'z+1/4, y-1/4, -x+1/2'
'z+1/4, x+1/4, -y'
'z+1/4, x-1/4, -y+1/2'
'z+1/2, -x+1/4, -y-1/4'
'z+1/2, -x-1/4, -y+1/4'
'z+1/2, -y+1/4, -x-1/4'
'z+1/2, -y-1/4, -x+1/4'
'z+1/2, y, x+1/2'
'z+1/2, y+1/2, x'
'z+1/2, x, y+1/2'
'z+1/2, x+1/2, y'
'z-1/4, -x, y-1/4'
'z-1/4, -x+1/2, y+1/4'
'z-1/4, -y, x-1/4'
'z-1/4, -y+1/2, x+1/4'
'z-1/4, y+1/4, -x+1/2'
'z-1/4, y-1/4, -x'
'z-1/4, x+1/4, -y+1/2'
'z-1/4, x-1/4, -y'
'y, -x+1/4, -z+1/4'
'y, -x-1/4, -z-1/4'
'y, -z+1/4, -x+1/4'
'y, -z-1/4, -x-1/4'
'y, z, x'
'y, z+1/2, x+1/2'
'y, x, z'
'y, x+1/2, z+1/2'
'y+1/4, -x, z+1/4'
'y+1/4, -x+1/2, z-1/4'
'y+1/4, -z, x+1/4'
'y+1/4, -z+1/2, x-1/4'
'y+1/4, z+1/4, -x'
'y+1/4, z-1/4, -x+1/2'
'y+1/4, x+1/4, -z'
'y+1/4, x-1/4, -z+1/2'
'y+1/2, -x+1/4, -z-1/4'
'y+1/2, -x-1/4, -z+1/4'
'y+1/2, -z+1/4, -x-1/4'
'y+1/2, -z-1/4, -x+1/4'
'y+1/2, z, x+1/2'
'y+1/2, z+1/2, x'
'y+1/2, x, z+1/2'
'y+1/2, x+1/2, z'
'y-1/4, -x, z-1/4'
'y-1/4, -x+1/2, z+1/4'
'y-1/4, -z, x-1/4'
'y-1/4, -z+1/2, x+1/4'
'y-1/4, z+1/4, -x+1/2'
'y-1/4, z-1/4, -x'
'y-1/4, x+1/4, -z+1/2'
'y-1/4, x-1/4, -z'
'x, -y+1/4, -z+1/4'
'x, -y-1/4, -z-1/4'
'x, -z+1/4, -y+1/4'
'x, -z-1/4, -y-1/4'
'x, z, y'
'x, z+1/2, y+1/2'
'x, y, z'
'x, y+1/2, z+1/2'
'x+1/4, -y, z+1/4'
'x+1/4, -y+1/2, z-1/4'
'x+1/4, -z, y+1/4'
'x+1/4, -z+1/2, y-1/4'
'x+1/4, z+1/4, -y'
'x+1/4, z-1/4, -y+1/2'
'x+1/4, y+1/4, -z'
'x+1/4, y-1/4, -z+1/2'
'x+1/2, -y+1/4, -z-1/4'
'x+1/2, -y-1/4, -z+1/4'
'x+1/2, -z+1/4, -y-1/4'
'x+1/2, -z-1/4, -y+1/4'
'x+1/2, z, y+1/2'
'x+1/2, z+1/2, y'
'x+1/2, y, z+1/2'
'x+1/2, y+1/2, z'
'x-1/4, -y, z-1/4'
'x-1/4, -y+1/2, z+1/4'
'x-1/4, -z, y-1/4'
'x-1/4, -z+1/2, y+1/4'
'x-1/4, z+1/4, -y+1/2'
'x-1/4, z-1/4, -y'
'x-1/4, y+1/4, -z+1/2'
'x-1/4, y-1/4, -z'

loop_
_atom_site_label
_atom_site_type_symbol
_atom_site_fract_x
_atom_site_fract_y
_atom_site_fract_z
_atom_site_occupancy
_atom_site_symmetry_multiplicity
_atom_site_adp_type
_atom_site_U_iso_or_equiv
Ag Ag 0 0 0 0.4 0 Biso 0
Bi Bi 0 0.01864(48) -0.01864(48) 0.06944444 0 Biso 1.174(68)
Ta Ta 0.5 0.5 0.5 1 0 Biso 0.6001(80)
O1 O 0.43654(4) 0.125 0.125 1 0 Biso 0
O2 O 0.13716(23) 0.13716(23) 0.13716(23) 0.125 0 Biso 1.442(89)

loop_
_atom_site_aniso_label
_atom_site_aniso_U_11
_atom_site_aniso_U_22
_atom_site_aniso_U_33
_atom_site_aniso_U_12
_atom_site_aniso_U_13
_atom_site_aniso_U_23
Ag 0.0297(14) 0.0297(14) 0.0297(14) 0.0093(11) 0.0093(11) 0.0093(11)
O1 0.01231(19) 0.01462(14) 0.01462(14) 0 0 -0.014(3)
